data_1520581
loop_
_publ_author_name
'Jones, Matthew D.'
'Brady, Lauren'
'McKeown, Paul'
'Buchard, Antoine'
'Sch\"afer, Pascal M.'
'Thomas, Lynne H.'
'Mahon, Mary F.'
'Woodman, Timothy J.'
'Lowe, John P.'

_publ_section_title
;
 Metal influence on the iso- and hetero-selectivity of complexes of
 bipyrrolidine derived salan ligands for the polymerisation of rac-lactide
;
_journal_issue 8
_journal_name_full 'Chem. Sci.'
_journal_page_first 5034
_journal_paper_doi 10.1039/C5SC01819F
_journal_volume 6
_journal_year 2015
_chemical_absolute_configuration ad
_chemical_formula_sum 'C27 H37 Al N2 O2'
_chemical_formula_weight 448.56
_space_group_crystal_system monoclinic
_space_group_IT_number 4
_space_group_name_Hall 'P 2yb'
_space_group_name_H-M_alt 'P 1 21 1'
_symmetry_space_group_name_Hall 'P 2yb'
_symmetry_space_group_name_H-M 'P 1 21 1'
_atom_sites_solution_hydrogens geom
_audit_creation_method SHELXL-2014/7
_cell_angle_alpha 90
_cell_angle_beta 108.547(14)
_cell_angle_gamma 90
_cell_formula_units_Z 2
_cell_length_a 9.9462(12)
_cell_length_b 10.3018(11)
_cell_length_c 12.8708(15)
_cell_measurement_reflns_used 3217
_cell_measurement_temperature 150(2)
_cell_measurement_theta_max 29.012
_cell_measurement_theta_min 3.6650
_cell_volume 1250.3(3)
_computing_cell_refinement
;
CrysAlisPro, Agilent Technologies,
Version 1.171.37.33 (release 27-03-2014 CrysAlis171 .NET)
(compiled Mar 27 2014,17:12:48)
;
_computing_data_collection
;
CrysAlisPro, Agilent Technologies,
Version 1.171.37.33 (release 27-03-2014 CrysAlis171 .NET)
(compiled Mar 27 2014,17:12:48)
;
_computing_data_reduction
;
CrysAlisPro, Agilent Technologies,
Version 1.171.37.33 (release 27-03-2014 CrysAlis171 .NET)
(compiled Mar 27 2014,17:12:48)
;
_computing_structure_refinement 'SHELXL-2014/7 (Sheldrick, 2014)'
_computing_structure_solution SHELXS
_diffrn_ambient_temperature 150(2)
_diffrn_detector 'CCD plate'
_diffrn_detector_area_resol_mean 16.1468
_diffrn_detector_type EosS2
_diffrn_measured_fraction_theta_full 0.997
_diffrn_measured_fraction_theta_max 0.997
_diffrn_measurement_device 'four-circle diffractometer'
_diffrn_measurement_device_type 'New Xcalibur, EosS2'
_diffrn_measurement_method '\w scans'
_diffrn_radiation_monochromator graphite
_diffrn_radiation_probe x-ray
_diffrn_radiation_type 'Mo K\a'
_diffrn_radiation_wavelength 0.71073
_diffrn_reflns_av_R_equivalents 0.0227
_diffrn_reflns_av_unetI/netI 0.0436
_diffrn_reflns_laue_measured_fraction_full 0.997
_diffrn_reflns_laue_measured_fraction_max 0.997
_diffrn_reflns_limit_h_max 12
_diffrn_reflns_limit_h_min -12
_diffrn_reflns_limit_k_max 13
_diffrn_reflns_limit_k_min -12
_diffrn_reflns_limit_l_max 16
_diffrn_reflns_limit_l_min -14
_diffrn_reflns_number 10007
_diffrn_reflns_point_group_measured_fraction_full 0.977
_diffrn_reflns_point_group_measured_fraction_max 0.967
_diffrn_reflns_theta_full 25.242
_diffrn_reflns_theta_max 27.484
_diffrn_reflns_theta_min 3.339
_diffrn_source 'Enhance (Mo) X-ray Source'
_exptl_absorpt_coefficient_mu 0.107
_exptl_absorpt_correction_T_max 1.00000
_exptl_absorpt_correction_T_min 0.94819
_exptl_absorpt_correction_type multi-scan
_exptl_absorpt_process_details
;
CrysAlisPro, Agilent Technologies,
Version 1.171.37.33 (release 27-03-2014 CrysAlis171 .NET)
(compiled Mar 27 2014,17:12:48)
Empirical absorption correction using spherical harmonics,
 implemented in SCALE3 ABSPACK scaling algorithm.
Empirical absorption correction using spherical harmonics,
 implemented in SCALE3 ABSPACK scaling algorithm.
;
_exptl_crystal_colour 'clear intense yellow'
_exptl_crystal_density_diffrn 1.191
_exptl_crystal_description block
_exptl_crystal_F_000 484
_exptl_crystal_size_max 0.3000
_exptl_crystal_size_mid 0.1000
_exptl_crystal_size_min 0.0500
_refine_diff_density_max 0.211
_refine_diff_density_min -0.179
_refine_diff_density_rms 0.037
_refine_ls_abs_structure_details
;
 Flack x determined using 2010 quotients [(I+)-(I-)]/[(I+)+(I-)]
 (Parsons, Flack and Wagner, Acta Cryst. B69 (2013) 249-259).
;
_refine_ls_abs_structure_Flack 0.01(8)
_refine_ls_extinction_method none
_refine_ls_goodness_of_fit_ref 1.028
_refine_ls_hydrogen_treatment constr
_refine_ls_matrix_type full
_refine_ls_number_parameters 294
_refine_ls_number_reflns 5543
_refine_ls_number_restraints 1
_refine_ls_restrained_S_all 1.028
_refine_ls_R_factor_all 0.0463
_refine_ls_R_factor_gt 0.0382
_refine_ls_shift/su_max 0.000
_refine_ls_shift/su_mean 0.000
_refine_ls_structure_factor_coef Fsqd
_refine_ls_weighting_details 'w=1/[\s^2^(Fo^2^)+(0.0334P)^2^+0.2164P] where P=(Fo^2^+2Fc^2^)/3'
_refine_ls_weighting_scheme calc
_refine_ls_wR_factor_gt 0.0795
_refine_ls_wR_factor_ref 0.0828
_reflns_Friedel_coverage 0.837
_reflns_friedel_fraction_full 0.954
_reflns_friedel_fraction_max 0.933
_reflns_number_gt 4958
_reflns_number_total 5543
_reflns_threshold_expression 'I > 2\s(I)'
_cod_data_source_file c5sc01819f3.cif
_cod_data_source_block Al(1)Me
_cod_depositor_comments 'Adding full bibliography for 1520580--1520588.cif.'
_cod_database_code 1520581
_shelx_shelxl_version_number 2014/7
_shelx_space_group_comment
;
The symmetry employed for this shelxl refinement is uniquely defined
by the following loop, which should always be used as a source of
symmetry information in preference to the above space-group names.
They are only intended as comments.
;
_shelx_estimated_absorpt_t_min 0.969
_shelx_estimated_absorpt_t_max 0.979

loop_
_space_group_symop_operation_xyz
'x, y, z'
'-x, y+1/2, -z'

loop_
_atom_site_label
_atom_site_type_symbol
_atom_site_fract_x
_atom_site_fract_y
_atom_site_fract_z
_atom_site_U_iso_or_equiv
_atom_site_adp_type
_atom_site_occupancy
_atom_site_site_symmetry_order
_atom_site_calc_flag
_atom_site_refinement_flags_posn
_atom_site_refinement_flags_adp
Al1 Al 0.80488(7) 0.37431(7) 0.30399(5) 0.01871(16) Uani 1 1 d . .
O1 O 0.8234(2) 0.27109(16) 0.42323(14) 0.0250(4) Uani 1 1 d . .
N1 N 0.7910(2) 0.53624(19) 0.39316(16) 0.0185(4) Uani 1 1 d . .
C1 C 0.9788(3) 0.3102(3) 0.2787(2) 0.0278(6) Uani 1 1 d . .
H1A H 0.9894 0.2171 0.2949 0.042 Uiso 1 1 calc R U
H1B H 1.0611 0.3568 0.3267 0.042 Uiso 1 1 calc R U
H1C H 0.9722 0.3249 0.2020 0.042 Uiso 1 1 calc R U
O2 O 0.63420(18) 0.32251(16) 0.22342(14) 0.0251(4) Uani 1 1 d . .
N2 N 0.7867(2) 0.5379(2) 0.17779(16) 0.0212(4) Uani 1 1 d . .
C2 C 0.8055(3) 0.2946(2) 0.51992(19) 0.0209(5) Uani 1 1 d . .
C3 C 0.7491(3) 0.1999(2) 0.5727(2) 0.0242(5) Uani 1 1 d . .
C4 C 0.7315(3) 0.2301(3) 0.6735(2) 0.0273(6) Uani 1 1 d . .
H4 H 0.6950 0.1653 0.7097 0.033 Uiso 1 1 calc R U
C5 C 0.7653(3) 0.3517(3) 0.7231(2) 0.0297(6) Uani 1 1 d . .
C6 C 0.8216(3) 0.4442(2) 0.6698(2) 0.0256(6) Uani 1 1 d . .
H6 H 0.8458 0.5276 0.7018 0.031 Uiso 1 1 calc R U
C7 C 0.8432(3) 0.4165(2) 0.57035(19) 0.0215(5) Uani 1 1 d . .
C8 C 0.7039(3) 0.0704(3) 0.5187(3) 0.0337(6) Uani 1 1 d . .
H8A H 0.6236 0.0825 0.4516 0.051 Uiso 1 1 calc R U
H8B H 0.6756 0.0132 0.5689 0.051 Uiso 1 1 calc R U
H8C H 0.7832 0.0310 0.5003 0.051 Uiso 1 1 calc R U
C9 C 0.7366(4) 0.3831(4) 0.8293(2) 0.0443(8) Uani 1 1 d . .
H9A H 0.7222 0.3023 0.8646 0.066 Uiso 1 1 calc R U
H9B H 0.6514 0.4371 0.8136 0.066 Uiso 1 1 calc R U
H9C H 0.8178 0.4302 0.8783 0.066 Uiso 1 1 calc R U
C10 C 0.8959(3) 0.5171(2) 0.50815(19) 0.0216(5) Uani 1 1 d . .
H10A H 0.9888 0.4895 0.5026 0.026 Uiso 1 1 calc R U
H10B H 0.9096 0.6004 0.5484 0.026 Uiso 1 1 calc R U
C11 C 0.6461(3) 0.5652(2) 0.4011(2) 0.0217(5) Uani 1 1 d . .
H11A H 0.6229 0.5051 0.4530 0.026 Uiso 1 1 calc R U
H11B H 0.5726 0.5572 0.3286 0.026 Uiso 1 1 calc R U
C12 C 0.6558(3) 0.7055(3) 0.4430(2) 0.0333(7) Uani 1 1 d . .
H12A H 0.5638 0.7506 0.4121 0.040 Uiso 1 1 calc R U
H12B H 0.6829 0.7073 0.5240 0.040 Uiso 1 1 calc R U
C13 C 0.7704(3) 0.7702(2) 0.4043(2) 0.0302(6) Uani 1 1 d . .
H13A H 0.8476 0.8052 0.4672 0.036 Uiso 1 1 calc R U
H13B H 0.7297 0.8418 0.3525 0.036 Uiso 1 1 calc R U
C14 C 0.8258(3) 0.6612(2) 0.3472(2) 0.0221(5) Uani 1 1 d . .
H14 H 0.9307 0.6694 0.3635 0.026 Uiso 1 1 calc R U
C15 C 0.7508(3) 0.6621(2) 0.2226(2) 0.0225(5) Uani 1 1 d . .
H15 H 0.6459 0.6682 0.2070 0.027 Uiso 1 1 calc R U
C16 C 0.8020(4) 0.7741(3) 0.1649(2) 0.0373(7) Uani 1 1 d . .
H16A H 0.7206 0.8168 0.1103 0.045 Uiso 1 1 calc R U
H16B H 0.8541 0.8398 0.2189 0.045 Uiso 1 1 calc R U
C17 C 0.8996(3) 0.7111(3) 0.1089(2) 0.0359(7) Uani 1 1 d . .
H17A H 0.9916 0.7572 0.1278 0.043 Uiso 1 1 calc R U
H17B H 0.8554 0.7112 0.0283 0.043 Uiso 1 1 calc R U
C18 C 0.9197(3) 0.5717(3) 0.1538(2) 0.0284(6) Uani 1 1 d . .
H18A H 0.9351 0.5113 0.0989 0.034 Uiso 1 1 calc R U
H18B H 1.0024 0.5668 0.2213 0.034 Uiso 1 1 calc R U
C19 C 0.6757(3) 0.5013(3) 0.0719(2) 0.0244(6) Uani 1 1 d . .
H19A H 0.6689 0.5709 0.0175 0.029 Uiso 1 1 calc R U
H19B H 0.7057 0.4208 0.0434 0.029 Uiso 1 1 calc R U
C20 C 0.5322(3) 0.4800(2) 0.08366(19) 0.0215(5) Uani 1 1 d . .
C21 C 0.4129(3) 0.5469(3) 0.0197(2) 0.0247(5) Uani 1 1 d . .
H21 H 0.4227 0.6093 -0.0317 0.030 Uiso 1 1 calc R U
C22 C 0.2800(3) 0.5244(3) 0.0296(2) 0.0276(6) Uani 1 1 d . .
C23 C 0.2704(3) 0.4334(3) 0.1071(2) 0.0278(6) Uani 1 1 d . .
H23 H 0.1803 0.4174 0.1154 0.033 Uiso 1 1 calc R U
C24 C 0.3872(3) 0.3648(3) 0.17302(19) 0.0251(5) Uani 1 1 d . .
C25 C 0.5203(2) 0.3881(2) 0.16066(18) 0.0206(5) Uani 1 1 d . .
C26 C 0.1500(3) 0.5927(3) -0.0443(3) 0.0395(7) Uani 1 1 d . .
H26A H 0.0817 0.5281 -0.0861 0.059 Uiso 1 1 calc R U
H26B H 0.1776 0.6498 -0.0950 0.059 Uiso 1 1 calc R U
H26C H 0.1064 0.6445 0.0003 0.059 Uiso 1 1 calc R U
C27 C 0.3759(3) 0.2671(3) 0.2572(3) 0.0378(7) Uani 1 1 d . .
H27A H 0.2763 0.2575 0.2531 0.057 Uiso 1 1 calc R U
H27B H 0.4314 0.2971 0.3305 0.057 Uiso 1 1 calc R U
H27C H 0.4126 0.1831 0.2425 0.057 Uiso 1 1 calc R U

loop_
_atom_site_aniso_label
_atom_site_aniso_U_11
_atom_site_aniso_U_22
_atom_site_aniso_U_33
_atom_site_aniso_U_23
_atom_site_aniso_U_13
_atom_site_aniso_U_12
Al1 0.0199(3) 0.0196(3) 0.0173(3) -0.0021(3) 0.0068(3) 0.0022(3)
O1 0.0365(11) 0.0203(9) 0.0207(9) 0.0002(7) 0.0125(8) 0.0039(8)
N1 0.0185(10) 0.0184(10) 0.0187(10) -0.0002(8) 0.0061(8) -0.0004(8)
C1 0.0257(13) 0.0367(15) 0.0221(13) 0.0000(11) 0.0091(11) 0.0073(12)
O2 0.0221(9) 0.0224(9) 0.0273(9) 0.0019(7) 0.0030(8) -0.0012(7)
N2 0.0195(11) 0.0248(11) 0.0207(10) -0.0003(9) 0.0085(9) 0.0008(9)
C2 0.0212(12) 0.0232(12) 0.0190(11) 0.0012(10) 0.0071(10) 0.0057(10)
C3 0.0213(13) 0.0233(13) 0.0278(13) 0.0035(10) 0.0077(11) 0.0058(10)
C4 0.0262(14) 0.0288(14) 0.0305(14) 0.0103(11) 0.0141(11) 0.0050(11)
C5 0.0311(14) 0.0371(16) 0.0231(12) 0.0041(11) 0.0117(11) 0.0103(12)
C6 0.0303(14) 0.0256(14) 0.0195(12) -0.0015(10) 0.0059(11) 0.0041(11)
C7 0.0209(12) 0.0246(12) 0.0183(11) 0.0022(9) 0.0050(10) 0.0027(10)
C8 0.0366(16) 0.0228(14) 0.0461(17) 0.0029(12) 0.0192(14) -0.0003(12)
C9 0.060(2) 0.0503(19) 0.0322(14) 0.0078(15) 0.0277(14) 0.0130(18)
C10 0.0214(12) 0.0224(12) 0.0190(12) -0.0019(9) 0.0037(10) 0.0002(10)
C11 0.0190(12) 0.0256(13) 0.0209(12) -0.0033(10) 0.0069(10) 0.0027(10)
C12 0.0303(15) 0.0319(15) 0.0376(15) -0.0124(12) 0.0106(13) 0.0038(12)
C13 0.0413(16) 0.0198(12) 0.0266(13) -0.0035(11) 0.0069(12) 0.0013(12)
C14 0.0234(13) 0.0189(12) 0.0239(12) -0.0005(10) 0.0073(10) -0.0036(10)
C15 0.0235(13) 0.0221(12) 0.0225(12) 0.0000(10) 0.0080(11) 0.0013(11)
C16 0.0506(19) 0.0276(14) 0.0348(15) 0.0087(12) 0.0152(14) -0.0015(13)
C17 0.0294(15) 0.0393(16) 0.0397(16) 0.0124(13) 0.0118(13) -0.0065(13)
C18 0.0203(13) 0.0371(15) 0.0293(14) 0.0036(12) 0.0100(11) -0.0011(11)
C19 0.0248(13) 0.0312(14) 0.0185(12) -0.0021(10) 0.0089(11) -0.0010(11)
C20 0.0235(13) 0.0244(12) 0.0161(11) -0.0052(9) 0.0054(10) -0.0019(10)
C21 0.0267(14) 0.0263(13) 0.0196(12) -0.0021(10) 0.0054(10) -0.0003(11)
C22 0.0253(14) 0.0298(14) 0.0255(13) -0.0098(11) 0.0048(11) 0.0025(11)
C23 0.0206(13) 0.0341(14) 0.0292(13) -0.0097(12) 0.0088(11) -0.0033(11)
C24 0.0273(13) 0.0249(12) 0.0242(11) -0.0058(11) 0.0099(10) -0.0046(12)
C25 0.0199(11) 0.0224(12) 0.0179(10) -0.0056(10) 0.0039(9) -0.0020(10)
C26 0.0294(16) 0.0413(17) 0.0415(17) -0.0014(14) 0.0023(14) 0.0090(14)
C27 0.0307(15) 0.0417(17) 0.0442(17) 0.0071(14) 0.0162(13) -0.0088(13)

loop_
_atom_type_symbol
_atom_type_description
_atom_type_scat_dispersion_real
_atom_type_scat_dispersion_imag
_atom_type_scat_source
C C 0.0033 0.0016 'International Tables Vol C Tables 4.2.6.8 and 6.1.1.4'
H H 0.0000 0.0000 'International Tables Vol C Tables 4.2.6.8 and 6.1.1.4'
N N 0.0061 0.0033 'International Tables Vol C Tables 4.2.6.8 and 6.1.1.4'
O O 0.0106 0.0060 'International Tables Vol C Tables 4.2.6.8 and 6.1.1.4'
Al Al 0.0645 0.0514 'International Tables Vol C Tables 4.2.6.8 and 6.1.1.4'

loop_
_geom_angle_atom_site_label_1
_geom_angle_atom_site_label_2
_geom_angle_atom_site_label_3
_geom_angle
O2 Al1 O1 97.97(9)
O2 Al1 C1 122.09(11)
O1 Al1 C1 94.82(10)
O2 Al1 N1 110.51(9)
O1 Al1 N1 90.58(8)
C1 Al1 N1 125.61(11)
O2 Al1 N2 87.82(8)
O1 Al1 N2 168.66(8)
C1 Al1 N2 90.28(10)
N1 Al1 N2 78.24(8)
C2 O1 Al1 132.05(16)
C14 N1 C11 101.67(18)
C14 N1 C10 108.68(18)
C11 N1 C10 109.44(18)
C14 N1 Al1 114.26(15)
C11 N1 Al1 115.77(14)
C10 N1 Al1 106.83(14)
C25 O2 Al1 131.98(15)
C18 N2 C15 102.5(2)
C18 N2 C19 108.35(19)
C15 N2 C19 111.59(19)
C18 N2 Al1 116.13(15)
C15 N2 Al1 109.20(14)
C19 N2 Al1 108.99(15)
O1 C2 C3 121.2(2)
O1 C2 C7 119.7(2)
C3 C2 C7 119.0(2)
C4 C3 C2 118.8(2)
C4 C3 C8 121.3(2)
C2 C3 C8 119.9(2)
C3 C4 C5 122.7(2)
C6 C5 C4 117.7(2)
C6 C5 C9 121.2(3)
C4 C5 C9 121.0(3)
C5 C6 C7 121.1(2)
C6 C7 C2 120.6(2)
C6 C7 C10 122.1(2)
C2 C7 C10 117.2(2)
C7 C10 N1 111.03(19)
N1 C11 C12 104.8(2)
C13 C12 C11 105.4(2)
C12 C13 C14 104.7(2)
N1 C14 C13 106.0(2)
N1 C14 C15 108.65(19)
C13 C14 C15 111.4(2)
N2 C15 C14 107.53(19)
N2 C15 C16 107.4(2)
C14 C15 C16 112.4(2)
C17 C16 C15 105.4(2)
C16 C17 C18 104.2(2)
N2 C18 C17 106.2(2)
C20 C19 N2 113.2(2)
C21 C20 C25 120.3(2)
C21 C20 C19 121.9(2)
C25 C20 C19 117.8(2)
C22 C21 C20 121.4(2)
C21 C22 C23 117.6(2)
C21 C22 C26 120.9(3)
C23 C22 C26 121.6(3)
C24 C23 C22 122.9(3)
C23 C24 C25 118.6(2)
C23 C24 C27 122.5(2)
C25 C24 C27 118.9(2)
O2 C25 C20 121.3(2)
O2 C25 C24 119.4(2)
C20 C25 C24 119.4(2)

loop_
_geom_bond_atom_site_label_1
_geom_bond_atom_site_label_2
_geom_bond_distance
Al1 O2 1.7669(18)
Al1 O1 1.8276(19)
Al1 C1 1.973(3)
Al1 N1 2.054(2)
Al1 N2 2.307(2)
O1 C2 1.334(3)
N1 C14 1.502(3)
N1 C11 1.507(3)
N1 C10 1.528(3)
O2 C25 1.345(3)
N2 C18 1.492(3)
N2 C15 1.493(3)
N2 C19 1.504(3)
C2 C3 1.404(3)
C2 C7 1.409(3)
C3 C4 1.397(4)
C3 C8 1.506(4)
C4 C5 1.398(4)
C5 C6 1.391(4)
C5 C9 1.518(4)
C6 C7 1.394(3)
C7 C10 1.502(3)
C11 C12 1.535(4)
C12 C13 1.534(4)
C13 C14 1.537(4)
C14 C15 1.539(3)
C15 C16 1.543(4)
C16 C17 1.527(4)
C17 C18 1.536(4)
C19 C20 1.498(4)
C20 C21 1.393(3)
C20 C25 1.403(3)
C21 C22 1.387(4)
C22 C23 1.394(4)
C22 C26 1.514(4)
C23 C24 1.393(4)
C24 C25 1.404(3)
C24 C27 1.509(4)
